data_2012409
loop_
_publ_author_name
'Le Borgne, Thierry'
'Thu\'ery, Pierre'
'Ephritikhine, Michel'

_publ_section_title
;
 A dinuclear uranium(IV) complex of the chelating ligand
 1,2,3,4-tetramethyl-5-(2-pyridyl)cyclopentadiene
;
_journal_issue 1
_journal_name_full 'Acta Crystallographica Section C'
_journal_page_first m8
_journal_page_last m9
_journal_paper_doi 10.1107/S0108270101016961
_journal_volume 58
_journal_year 2002
_chemical_formula_moiety 'C36 H52 Cl2 N2 O4 U2'
_chemical_formula_sum 'C36 H52 Cl2 N2 O4 U2'
_chemical_formula_weight 1123.76
_space_group_IT_number 14
_symmetry_cell_setting monoclinic
_symmetry_space_group_name_Hall '-P 2ybc'
_symmetry_space_group_name_H-M 'P 1 21/c 1'
_atom_sites_solution_hydrogens geom
_atom_sites_solution_primary direct
_atom_sites_solution_secondary difmap
_audit_creation_method SHELXL-97
_cell_angle_alpha 90.00
_cell_angle_beta 106.420(4)
_cell_angle_gamma 90.00
_cell_formula_units_Z 4
_cell_length_a 11.6695(8)
_cell_length_b 18.2129(12)
_cell_length_c 19.1940(13)
_cell_measurement_reflns_used 20390
_cell_measurement_temperature 100(2)
_cell_measurement_theta_max 25.68
_cell_measurement_theta_min 3.15
_cell_volume 3913.0(5)
_computing_cell_refinement 'DENZO-SMN (Otwinowski & Minor, 1997)'
_computing_data_collection 'kappaCCD software (Nonius, 1997)'
_computing_data_reduction DENZO-SMN
_computing_molecular_graphics 'SHELXTL (Bruker, 1997)'
_computing_publication_material 'SHELXTL and PARST97 (Nardelli, 1995)'
_computing_structure_refinement 'SHELXL-97 (Sheldrick, 1997)'
_computing_structure_solution 'SHELXS-97 (Sheldrick, 1990)'
_diffrn_ambient_temperature 100(2)
_diffrn_detector_area_resol_mean 18
_diffrn_measured_fraction_theta_full .953
_diffrn_measured_fraction_theta_max .953
_diffrn_measurement_device_type 'Nonius kappaCCD'
_diffrn_measurement_method \f
_diffrn_radiation_monochromator graphite
_diffrn_radiation_source 'fine-focus sealed tube'
_diffrn_radiation_type MoK\a
_diffrn_radiation_wavelength .71073
_diffrn_reflns_av_R_equivalents .093
_diffrn_reflns_av_sigmaI/netI .103
_diffrn_reflns_limit_h_max 14
_diffrn_reflns_limit_h_min -14
_diffrn_reflns_limit_k_max 22
_diffrn_reflns_limit_k_min -22
_diffrn_reflns_limit_l_max 23
_diffrn_reflns_limit_l_min -23
_diffrn_reflns_number 20386
_diffrn_reflns_theta_full 25.68
_diffrn_reflns_theta_max 25.68
_diffrn_reflns_theta_min 3.15
_diffrn_standards_decay_% none
_exptl_absorpt_coefficient_mu 8.441
_exptl_absorpt_correction_T_max .430
_exptl_absorpt_correction_T_min .108
_exptl_absorpt_correction_type empirical
_exptl_absorpt_process_details 'PLATON DELABS (Spek, 2000)'
_exptl_crystal_colour black
_exptl_crystal_density_diffrn 1.908
_exptl_crystal_density_meas ?
_exptl_crystal_description parallelepiped
_exptl_crystal_F_000 2128
_exptl_crystal_size_max .35
_exptl_crystal_size_mid .15
_exptl_crystal_size_min .10
_refine_diff_density_max .81
_refine_diff_density_min -1.13
_refine_ls_extinction_method none
_refine_ls_goodness_of_fit_ref .917
_refine_ls_hydrogen_treatment mixed
_refine_ls_matrix_type full
_refine_ls_number_parameters 427
_refine_ls_number_reflns 7087
_refine_ls_number_restraints 60
_refine_ls_restrained_S_all .908
_refine_ls_R_factor_all .290
_refine_ls_R_factor_gt .0866
_refine_ls_shift/su_max .001
_refine_ls_shift/su_mean .000
_refine_ls_structure_factor_coef Fsqd
_refine_ls_weighting_details 'calc w=1/[\s^2^(Fo^2^)+(0.0166P)^2^] where P=(Fo^2^+2Fc^2^)/3'
_refine_ls_weighting_scheme calc
_refine_ls_wR_factor_gt .117
_refine_ls_wR_factor_ref .184
_reflns_number_gt 2097
_reflns_number_total 7087
_reflns_threshold_expression >2sigma(I)
_cod_data_source_file bm1473.cif
_cod_data_source_block (I)
_cod_depositor_comments
;
The following automatic conversions were performed:

'_exptl_crystal_density_meas' value 'not measured' was changed to '?'
- the value is perceived as not measured.

Automatic conversion script
Id: cif_fix_values 3008 2015-01-20 13:52:24Z robertas 
;
_cod_original_sg_symbol_H-M 'P 21/c'
_cod_database_code 2012409

loop_
_symmetry_equiv_pos_as_xyz
'x, y, z'
'-x, y+1/2, -z+1/2'
'-x, -y, -z'
'x, -y-1/2, z-1/2'

loop_
_atom_site_label
_atom_site_fract_x
_atom_site_fract_y
_atom_site_fract_z
_atom_site_U_iso_or_equiv
_atom_site_adp_type
_atom_site_calc_flag
_atom_site_refinement_flags
_atom_site_occupancy
_atom_site_disorder_assembly
_atom_site_disorder_group
_atom_site_type_symbol
U1 .10341(11) .16882(6) .30735(7) .0598(4) Uani d . 1 . . U
U2 .34633(12) .28100(6) .34764(7) .0628(4) Uani d . 1 . . U
Cl1 .2239(7) .0498(4) .3624(4) .073(2) Uani d . 1 . . Cl
Cl2 .2217(7) .3978(4) .2973(5) .084(3) Uani d . 1 . . Cl
O1 .2213(16) .2268(9) .3909(9) .064(5) Uani d . 1 . . O
O2 .2338(17) .2209(9) .2659(9) .071(6) Uani d . 1 . . O
O3 .0370(18) .1138(12) .2064(11) .089(7) Uani d U 1 . . O
O4 .412(2) .3357(13) .4522(12) .109(8) Uani d U 1 . . O
N1 -.028(2) .2777(13) .2452(13) .071(7) Uani d . 1 . . N
N2 .4801(18) .1733(11) .4032(12) .051(6) Uani d . 1 . . N
C1 -.025(3) .3243(16) .1930(15) .074(9) Uani d . 1 . . C
H1 .0446 .3297 .1788 .089 Uiso calc R 1 . . H
C2 -.123(4) .3639(19) .1605(19) .109(13) Uani d . 1 . . C
H2 -.1172 .3987 .1263 .131 Uiso calc R 1 . . H
C3 -.234(3) .3562(15) .1746(16) .081(10) Uani d . 1 . . C
H3 -.3007 .3838 .1503 .097 Uiso calc R 1 . . H
C4 -.239(3) .3032(14) .2287(14) .061(8) Uani d . 1 . . C
H4 -.3091 .2919 .2400 .073 Uiso calc R 1 . . H
C5 -.128(3) .2692(16) .2638(17) .070(9) Uani d . 1 . . C
C6 -.107(2) .2157(14) .3248(16) .060(8) Uani d . 1 . . C
C7 -.127(2) .1405(13) .3157(15) .060(8) Uani d . 1 . . C
C8 -.057(2) .1044(14) .3775(14) .077(10) Uani d . 1 . . C
C9 .005(2) .1561(15) .4267(14) .057(8) Uani d . 1 . . C
C10 -.023(2) .2259(14) .3920(13) .042(6) Uani d . 1 . . C
C11 -.219(3) .0995(15) .2516(15) .083(10) Uani d . 1 . . C
H11A -.1974 .0487 .2515 .124 Uiso calc R 1 . . H
H11B -.2193 .1215 .2061 .124 Uiso calc R 1 . . H
H11C -.2977 .1032 .2581 .124 Uiso calc R 1 . . H
C12 -.062(3) .0237(13) .3878(13) .071(9) Uani d . 1 . . C
H12A .0174 .0050 .4068 .106 Uiso calc R 1 . . H
H12B -.0995 .0008 .3419 .106 Uiso calc R 1 . . H
H12C -.1076 .0134 .4212 .106 Uiso calc R 1 . . H
C13 .094(3) .1447(15) .5033(14) .082(10) Uani d . 1 . . C
H13A .0512 .1436 .5391 .123 Uiso calc R 1 . . H
H13B .1508 .1844 .5139 .123 Uiso calc R 1 . . H
H13C .1362 .0991 .5043 .123 Uiso calc R 1 . . H
C14 .017(2) .3007(13) .4240(14) .069(10) Uani d . 1 . . C
H14A .0863 .2953 .4650 .104 Uiso calc R 1 . . H
H14B -.0462 .3232 .4394 .104 Uiso calc R 1 . . H
H14C .0363 .3310 .3880 .104 Uiso calc R 1 . . H
C15 .487(3) .1226(15) .4575(15) .059(9) Uani d . 1 . . C
H15 .4186 .1118 .4714 .070 Uiso calc R 1 . . H
C16 .589(3) .0889(13) .4906(14) .059(8) Uani d . 1 . . C
H16 .5885 .0540 .5259 .070 Uiso calc R 1 . . H
C17 .697(3) .1025(17) .4756(16) .094(11) Uani d . 1 . . C
H17 .7672 .0777 .4984 .113 Uiso calc R 1 . . H
C18 .690(4) .1564(19) .4237(19) .109(13) Uani d . 1 . . C
H18 .7599 .1703 .4130 .130 Uiso calc R 1 . . H
C19 .584(3) .1904(15) .387(2) .074(11) Uani d . 1 . . C
C20 .562(3) .2454(18) .3309(16) .072(9) Uani d . 1 . . C
C21 .572(3) .3227(16) .3404(14) .055(7) Uani d . 1 . . C
C22 .503(3) .3590(15) .2785(18) .073(9) Uani d . 1 . . C
C23 .445(3) .3013(18) .228(2) .091(11) Uani d . 1 . . C
C24 .474(3) .2348(14) .2592(15) .067(9) Uani d . 1 . . C
C25 .662(3) .3572(16) .4015(17) .106(12) Uani d . 1 . . C
H25A .6282 .4007 .4163 .159 Uiso calc R 1 . . H
H25B .7310 .3701 .3867 .159 Uiso calc R 1 . . H
H25C .6838 .3234 .4415 .159 Uiso calc R 1 . . H
C26 .496(2) .4400(12) .2675(14) .067(9) Uani d . 1 . . C
H26A .5339 .4642 .3127 .100 Uiso calc R 1 . . H
H26B .4142 .4547 .2507 .100 Uiso calc R 1 . . H
H26C .5366 .4534 .2321 .100 Uiso calc R 1 . . H
C27 .353(2) .3212(15) .1539(15) .080(9) Uani d . 1 . . C
H27A .3949 .3350 .1196 .119 Uiso calc R 1 . . H
H27B .3039 .3614 .1607 .119 Uiso calc R 1 . . H
H27C .3032 .2794 .1358 .119 Uiso calc R 1 . . H
C28 .437(2) .1606(12) .2232(15) .076(10) Uani d . 1 . . C
H28A .3803 .1679 .1765 .114 Uiso calc R 1 . . H
H28B .4005 .1317 .2531 .114 Uiso calc R 1 . . H
H28C .5057 .1354 .2174 .114 Uiso calc R 1 . . H
C29 .003(3) .0347(15) .1959(16) .084(11) Uani d U 1 . . C
H29A -.0737 .0300 .1594 .101 Uiso calc R 1 . . H
H29B -.0048 .0142 .2410 .101 Uiso calc R 1 . . H
C30 .099(3) -.0071(16) .1716(17) .098(11) Uani d U 1 . . C
H30A .0996 .0094 .1241 .147 Uiso calc R 1 . . H
H30B .0826 -.0587 .1701 .147 Uiso calc R 1 . . H
H30C .1761 .0021 .2053 .147 Uiso calc R 1 . . H
C31 .028(3) .1530(18) .1367(18) .107(12) Uani d U 1 . . C
H31A .0701 .1250 .1088 .128 Uiso calc R 1 . . H
H31B .0665 .2004 .1475 .128 Uiso calc R 1 . . H
C32 -.104(3) .1650(17) .0891(16) .100(11) Uani d U 1 . . C
H32A -.1556 .1691 .1201 .151 Uiso calc R 1 . . H
H32B -.1287 .1241 .0568 .151 Uiso calc R 1 . . H
H32C -.1087 .2093 .0613 .151 Uiso calc R 1 . . H
C33 .414(3) .4186(19) .4632(19) .122(14) Uani d U 1 . . C
H33A .4869 .4314 .5005 .146 Uiso calc R 1 . . H
H33B .4177 .4422 .4184 .146 Uiso calc R 1 . . H
C34 .310(3) .4484(15) .4844(16) .095(11) Uani d U 1 . . C
H34A .2374 .4359 .4479 .142 Uiso calc R 1 . . H
H34B .3165 .5008 .4890 .142 Uiso calc R 1 . . H
H34C .3082 .4275 .5301 .142 Uiso calc R 1 . . H
C35 .425(3) .2941(16) .5206(17) .092(11) Uani d U 1 . . C
H35A .3918 .2452 .5095 .111 Uiso calc R 1 . . H
H35B .3819 .3189 .5501 .111 Uiso calc R 1 . . H
C36 .554(3) .2889(16) .5613(16) .104(12) Uani d U 1 . . C
H36A .5958 .2612 .5333 .155 Uiso calc R 1 . . H
H36B .5629 .2649 .6070 .155 Uiso calc R 1 . . H
H36C .5880 .3374 .5697 .155 Uiso calc R 1 . . H

loop_
_atom_site_aniso_label
_atom_site_aniso_U_11
_atom_site_aniso_U_22
_atom_site_aniso_U_33
_atom_site_aniso_U_12
_atom_site_aniso_U_13
_atom_site_aniso_U_23
U1 .0621(9) .0551(7) .0622(7) -.0005(7) .0176(7) .0027(7)
U2 .0657(9) .0557(7) .0683(8) .0022(7) .0209(7) .0001(7)
Cl1 .072(6) .059(5) .093(6) -.001(4) .029(5) -.005(5)
Cl2 .075(7) .064(5) .112(7) .013(5) .026(6) .006(5)
O1 .071(15) .053(11) .075(13) -.019(11) .031(12) -.018(11)
O2 .091(16) .046(10) .088(14) -.030(11) .044(13) -.019(11)
O3 .081(18) .102(17) .088(17) -.002(14) .030(14) -.013(15)
O4 .112(11) .107(10) .112(11) .001(9) .037(9) -.005(9)
N1 .062(11) .073(10) .076(10) -.004(9) .018(8) -.004(9)
N2 .036(12) .047(11) .071(13) -.010(10) .016(11) .013(11)
C1 .072(17) .077(15) .066(15) -.007(14) .009(14) .017(14)
C2 .112(15) .112(15) .107(15) -.003(9) .035(10) .004(9)
C3 .082(13) .077(13) .081(13) .004(9) .017(9) .000(9)
C4 .05(2) .08(2) .052(18) .030(16) .002(16) .001(16)
C5 .076(17) .061(15) .073(16) .011(14) .022(14) .009(14)
C6 .039(19) .069(19) .07(2) -.032(17) .015(17) -.012(19)
C7 .058(12) .061(11) .061(11) .012(9) .017(9) -.007(9)
C8 .092(18) .060(15) .087(17) -.016(14) .040(15) .009(14)
C9 .052(15) .066(15) .059(14) .001(13) .023(13) -.006(13)
C10 .038(14) .048(12) .047(13) .010(11) .024(11) .000(12)
C11 .083(17) .074(16) .101(17) -.014(14) .041(15) .010(14)
C12 .10(3) .08(2) .036(17) .012(19) .029(18) .021(16)
C13 .07(3) .11(3) .07(2) .035(19) .03(2) .012(19)
C14 .08(2) .08(2) .07(2) .003(17) .05(2) .013(17)
C15 .05(2) .08(2) .06(2) -.035(17) .032(18) -.047(17)
C16 .075(17) .041(13) .052(14) -.004(13) .005(13) .019(12)
C17 .099(19) .111(19) .080(17) -.010(15) .036(15) .016(15)
C18 .111(17) .108(17) .101(17) .002(13) .020(13) .022(13)
C19 .08(3) .041(17) .12(3) -.034(17) .06(3) -.028(19)
C20 .086(18) .074(16) .054(15) .016(14) .015(14) -.007(14)
C21 .060(16) .058(14) .035(13) -.003(13) -.008(12) .009(13)
C22 .06(2) .053(18) .10(3) .016(16) .01(2) .01(2)
C23 .10(2) .080(17) .095(18) .004(15) .032(15) .009(15)
C24 .058(16) .087(17) .065(15) -.010(14) .031(13) .013(14)
C25 .091(19) .110(19) .117(19) -.021(15) .029(16) -.005(15)
C26 .07(2) .036(15) .09(2) .006(16) .016(19) -.001(17)
C27 .064(17) .095(17) .081(16) -.004(14) .022(14) .022(14)
C28 .07(2) .049(17) .12(3) .024(17) .04(2) .014(19)
C29 .10(3) .06(2) .09(2) -.026(19) .02(2) -.050(19)
C30 .106(19) .083(17) .105(18) .003(15) .030(16) -.006(15)
C31 .11(2) .110(19) .097(18) .006(16) .029(16) .007(16)
C32 .096(19) .117(18) .084(17) -.019(16) .017(15) -.018(15)
C33 .125(18) .115(17) .126(18) .000(13) .036(13) -.013(13)
C34 .097(19) .088(17) .102(18) .017(15) .032(15) -.022(15)
C35 .095(14) .094(14) .089(13) .006(9) .028(10) -.004(9)
C36 .104(14) .113(14) .094(14) .003(9) .029(10) .003(9)

loop_
_atom_type_symbol
_atom_type_description
_atom_type_scat_dispersion_real
_atom_type_scat_dispersion_imag
_atom_type_scat_source
C C .0033 .0016 'International Tables Vol C Tables 4.2.6.8 and 6.1.1.4'
H H .0000 .0000 'International Tables Vol C Tables 4.2.6.8 and 6.1.1.4'
N N .0061 .0033 'International Tables Vol C Tables 4.2.6.8 and 6.1.1.4'
U U -9.6767 9.6646 'International Tables Vol C Tables 4.2.6.8 and 6.1.1.4'
Cl Cl .1484 .1585 'International Tables Vol C Tables 4.2.6.8 and 6.1.1.4'
O O .0106 .0060 'International Tables Vol C Tables 4.2.6.8 and 6.1.1.4'

loop_
_geom_angle_atom_site_label_1
_geom_angle_atom_site_label_2
_geom_angle_atom_site_label_3
_geom_angle
_geom_angle_publ_flag
O1 U1 O2 71.0(6) ?
O1 U1 O3 159.0(7) ?
O1 U1 N1 98.3(7) ?
O3 U1 N1 85.7(8) ?
O2 U1 N1 83.2(8) ?
O2 U1 O3 89.1(7) ?
O1 U1 Cl1 86.9(5) ?
O3 U1 Cl1 89.6(6) ?
O2 U1 Cl1 99.2(5) ?
N1 U1 Cl1 174.8(5) ?
O2 U2 O1 71.8(6) ?
O2 U2 O4 158.5(7) ?
O1 U2 O4 87.4(7) ?
O2 U2 N2 95.3(7) ?
O1 U2 N2 83.4(7) ?
O4 U2 N2 87.3(8) ?
O2 U2 Cl2 89.0(6) ?
O1 U2 Cl2 98.8(5) ?
O4 U2 Cl2 89.0(7) ?
N2 U2 Cl2 175.6(5) ?
U1 O1 U2 108.3(7) yes
U1 O2 U2 108.8(7) yes
C31 O3 C29 113(2) ?
C31 O3 U1 120.5(19) ?
C29 O3 U1 126.4(18) ?
C35 O4 C33 113(2) ?
C35 O4 U2 120.2(18) ?
C33 O4 U2 125(2) ?
C1 N1 C5 120(3) ?
C1 N1 U1 134(2) ?
C5 N1 U1 104(2) ?
C19 N2 C15 117(3) ?
C19 N2 U2 102.0(19) ?
C15 N2 U2 136.8(17) ?
N1 C1 C2 119(3) ?
N1 C1 H1 120.4 ?
C2 C1 H1 120.4 ?
C1 C2 C3 125(4) ?
C1 C2 H2 117.6 ?
C3 C2 H2 117.6 ?
C2 C3 C4 116(3) ?
C2 C3 H3 122.2 ?
C4 C3 H3 122.2 ?
C5 C4 C3 115(3) ?
C5 C4 H4 122.4 ?
C3 C4 H4 122.4 ?
N1 C5 C4 125(3) ?
N1 C5 C6 109(3) ?
C4 C5 C6 126(3) ?
C7 C6 C10 107(3) ?
C7 C6 C5 124(3) ?
C10 C6 C5 124(2) ?
C6 C7 C8 109(3) ?
C6 C7 C11 128(2) ?
C8 C7 C11 123(2) ?
C9 C8 C7 109(2) ?
C9 C8 C12 128(3) ?
C7 C8 C12 123(2) ?
C8 C9 C10 106(2) ?
C8 C9 C13 130(3) ?
C10 C9 C13 124(2) ?
C6 C10 C9 109(2) ?
C6 C10 C14 124(2) ?
C9 C10 C14 127(2) ?
C7 C11 H11A 109.5 ?
C7 C11 H11B 109.5 ?
H11A C11 H11B 109.5 ?
C7 C11 H11C 109.5 ?
H11A C11 H11C 109.5 ?
H11B C11 H11C 109.5 ?
C8 C12 H12A 109.5 ?
C8 C12 H12B 109.5 ?
H12A C12 H12B 109.5 ?
C8 C12 H12C 109.5 ?
H12A C12 H12C 109.5 ?
H12B C12 H12C 109.5 ?
C9 C13 H13A 109.5 ?
C9 C13 H13B 109.5 ?
H13A C13 H13B 109.5 ?
C9 C13 H13C 109.5 ?
H13A C13 H13C 109.5 ?
H13B C13 H13C 109.5 ?
C10 C14 H14A 109.5 ?
C10 C14 H14B 109.5 ?
H14A C14 H14B 109.5 ?
C10 C14 H14C 109.5 ?
H14A C14 H14C 109.5 ?
H14B C14 H14C 109.5 ?
C16 C15 N2 121(2) ?
C16 C15 H15 119.3 ?
N2 C15 H15 119.3 ?
C15 C16 C17 124(3) ?
C15 C16 H16 117.9 ?
C17 C16 H16 117.9 ?
C18 C17 C16 114(3) ?
C18 C17 H17 123.1 ?
C16 C17 H17 123.1 ?
C17 C18 C19 123(4) ?
C17 C18 H18 118.6 ?
C19 C18 H18 118.6 ?
N2 C19 C18 120(3) ?
N2 C19 C20 110(3) ?
C18 C19 C20 130(3) ?
C21 C20 C19 127(3) ?
C21 C20 C24 105(3) ?
C19 C20 C24 123(3) ?
C22 C21 C20 111(3) ?
C22 C21 C25 126(3) ?
C20 C21 C25 123(3) ?
C21 C22 C23 106(3) ?
C21 C22 C26 126(3) ?
C23 C22 C26 128(3) ?
C24 C23 C22 110(3) ?
C24 C23 C27 129(3) ?
C22 C23 C27 121(3) ?
C23 C24 C20 109(3) ?
C23 C24 C28 126(3) ?
C20 C24 C28 125(3) ?
C21 C25 H25A 109.5 ?
C21 C25 H25B 109.5 ?
H25A C25 H25B 109.5 ?
C21 C25 H25C 109.5 ?
H25A C25 H25C 109.5 ?
H25B C25 H25C 109.5 ?
C22 C26 H26A 109.5 ?
C22 C26 H26B 109.5 ?
H26A C26 H26B 109.5 ?
C22 C26 H26C 109.5 ?
H26A C26 H26C 109.5 ?
H26B C26 H26C 109.5 ?
C23 C27 H27A 109.5 ?
C23 C27 H27B 109.5 ?
H27A C27 H27B 109.5 ?
C23 C27 H27C 109.5 ?
H27A C27 H27C 109.5 ?
H27B C27 H27C 109.5 ?
C24 C28 H28A 109.5 ?
C24 C28 H28B 109.5 ?
H28A C28 H28B 109.5 ?
C24 C28 H28C 109.5 ?
H28A C28 H28C 109.5 ?
H28B C28 H28C 109.5 ?
O3 C29 C30 109(2) ?
O3 C29 H29A 109.9 ?
C30 C29 H29A 109.9 ?
O3 C29 H29B 109.9 ?
C30 C29 H29B 109.9 ?
H29A C29 H29B 108.3 ?
C29 C30 H30A 109.5 ?
C29 C30 H30B 109.5 ?
H30A C30 H30B 109.5 ?
C29 C30 H30C 109.5 ?
H30A C30 H30C 109.5 ?
H30B C30 H30C 109.5 ?
O3 C31 C32 114(3) ?
O3 C31 H31A 108.8 ?
C32 C31 H31A 108.8 ?
O3 C31 H31B 108.8 ?
C32 C31 H31B 108.8 ?
H31A C31 H31B 107.7 ?
C31 C32 H32A 109.5 ?
C31 C32 H32B 109.5 ?
H32A C32 H32B 109.5 ?
C31 C32 H32C 109.5 ?
H32A C32 H32C 109.5 ?
H32B C32 H32C 109.5 ?
C34 C33 O4 114(3) ?
C34 C33 H33A 108.7 ?
O4 C33 H33A 108.7 ?
C34 C33 H33B 108.7 ?
O4 C33 H33B 108.7 ?
H33A C33 H33B 107.6 ?
C33 C34 H34A 109.5 ?
C33 C34 H34B 109.5 ?
H34A C34 H34B 109.5 ?
C33 C34 H34C 109.5 ?
H34A C34 H34C 109.5 ?
H34B C34 H34C 109.5 ?
O4 C35 C36 109(3) ?
O4 C35 H35A 109.8 ?
C36 C35 H35A 109.8 ?
O4 C35 H35B 109.8 ?
C36 C35 H35B 109.8 ?
H35A C35 H35B 108.3 ?
C35 C36 H36A 109.5 ?
C35 C36 H36B 109.5 ?
H36A C36 H36B 109.5 ?
C35 C36 H36C 109.5 ?
H36A C36 H36C 109.5 ?
H36B C36 H36C 109.5 ?

loop_
_geom_bond_atom_site_label_1
_geom_bond_atom_site_label_2
_geom_bond_site_symmetry_2
_geom_bond_distance
_geom_bond_publ_flag
U1 O1 . 2.081(17) yes
U1 O2 . 2.129(16) yes
U1 O3 . 2.12(2) yes
U1 N1 . 2.59(2) yes
U1 Cl1 . 2.637(7) yes
U1 C6 . 2.71(3) yes
U1 C7 . 2.78(3) yes
U1 C8 . 2.85(3) yes
U1 C9 . 2.84(2) yes
U1 C10 . 2.69(2) yes
U2 O1 . 2.116(15) yes
U2 O2 . 2.054(17) yes
U2 O4 . 2.18(2) yes
U2 N2 . 2.55(2) yes
U2 Cl2 . 2.604(8) yes
U2 C20 . 2.70(3) yes
U2 C21 . 2.79(3) yes
U2 C22 . 2.92(3) yes
U2 C23 . 2.87(3) yes
U2 C24 . 2.69(3) yes
U1 U2 . 3.4013(18) yes
O3 C29 . 1.49(3) ?
O3 C31 . 1.49(3) ?
O4 C35 . 1.49(3) ?
O4 C33 . 1.52(3) ?
N1 C1 . 1.32(3) ?
N1 C5 . 1.32(3) ?
N2 C19 . 1.37(3) ?
N2 C15 . 1.38(3) ?
C1 C2 . 1.35(4) ?
C1 H1 . .9300 ?
C2 C3 . 1.40(4) ?
C2 H2 . .9300 ?
C3 C4 . 1.43(3) ?
C3 H3 . .9300 ?
C4 C5 . 1.41(3) ?
C4 H4 . .9300 ?
C5 C6 . 1.49(3) ?
C6 C7 . 1.39(3) ?
C6 C10 . 1.40(3) ?
C7 C8 . 1.40(4) ?
C7 C11 . 1.58(3) ?
C8 C9 . 1.38(4) ?
C8 C12 . 1.49(3) ?
C9 C10 . 1.43(3) ?
C9 C13 . 1.56(3) ?
C10 C14 . 1.51(3) ?
C11 H11A . .9600 ?
C11 H11B . .9600 ?
C11 H11C . .9600 ?
C12 H12A . .9600 ?
C12 H12B . .9600 ?
C12 H12C . .9600 ?
C13 H13A . .9600 ?
C13 H13B . .9600 ?
C13 H13C . .9600 ?
C14 H14A . .9600 ?
C14 H14B . .9600 ?
C14 H14C . .9600 ?
C15 C16 . 1.33(3) ?
C15 H15 . .9300 ?
C16 C17 . 1.39(4) ?
C16 H16 . .9300 ?
C17 C18 . 1.38(4) ?
C17 H17 . .9300 ?
C18 C19 . 1.39(4) ?
C18 H18 . .9300 ?
C19 C20 . 1.44(4) ?
C20 C21 . 1.42(3) ?
C20 C24 . 1.48(4) ?
C21 C22 . 1.40(3) ?
C21 C25 . 1.47(3) ?
C22 C23 . 1.46(4) ?
C22 C26 . 1.49(3) ?
C23 C24 . 1.35(4) ?
C23 C27 . 1.56(4) ?
C24 C28 . 1.52(4) ?
C25 H25A . .9600 ?
C25 H25B . .9600 ?
C25 H25C . .9600 ?
C26 H26A . .9600 ?
C26 H26B . .9600 ?
C26 H26C . .9600 ?
C27 H27A . .9600 ?
C27 H27B . .9600 ?
C27 H27C . .9600 ?
C28 H28A . .9600 ?
C28 H28B . .9600 ?
C28 H28C . .9600 ?
C29 C30 . 1.54(3) ?
C29 H29A . .9700 ?
C29 H29B . .9700 ?
C30 H30A . .9600 ?
C30 H30B . .9600 ?
C30 H30C . .9600 ?
C31 C32 . 1.56(4) ?
C31 H31A . .9700 ?
C31 H31B . .9700 ?
C32 H32A . .9600 ?
C32 H32B . .9600 ?
C32 H32C . .9600 ?
C33 C34 . 1.49(3) ?
C33 H33A . .9700 ?
C33 H33B . .9700 ?
C34 H34A . .9600 ?
C34 H34B . .9600 ?
C34 H34C . .9600 ?
C35 C36 . 1.49(4) ?
C35 H35A . .9700 ?
C35 H35B . .9700 ?
C36 H36A . .9600 ?
C36 H36B . .9600 ?
C36 H36C . .9600 ?
